data_9013604
loop_
_publ_author_name
'Kyono, A.'

_publ_section_title
;Molecular conformation and anion configuration variations for As4S4 and
 As4Se4 in an anion-substituted solid solution Locality: synthetic Note:
 S0Se1-4
;
_journal_name_full 'American Mineralogist'
_journal_page_first 451
_journal_page_last 460
_journal_paper_doi 10.2138/am.2009.3075
_journal_volume 94
_journal_year 2009
_chemical_compound_source Synthetic
_chemical_formula_structural As4Se4
_chemical_formula_sum 'As Se'
_space_group_IT_number 14
_symmetry_space_group_name_Hall '-P 2yn'
_symmetry_space_group_name_H-M 'P 1 21/n 1'
_cell_angle_alpha 90
_cell_angle_beta 106.692
_cell_angle_gamma 90
_cell_length_a 9.5623
_cell_length_b 13.8137
_cell_length_c 6.7340
_cell_formula_units_Z 16
_cell_volume 852.018
_database_code_amcsd 0004894
_exptl_crystal_density_diffrn 4.799
_cod_database_code 9013604
_amcsd_formula_title As4Se4

loop_
_space_group_symop_operation_xyz
x,y,z
1/2+x,1/2-y,1/2+z
1/2-x,1/2+y,1/2-z
-x,-y,-z

loop_
_atom_site_aniso_label
_atom_site_aniso_U_11
_atom_site_aniso_U_22
_atom_site_aniso_U_33
_atom_site_aniso_U_12
_atom_site_aniso_U_13
_atom_site_aniso_U_23
As1 0.02150 0.01250 0.02230 -0.00450 0.00300 -0.00310
As2 0.01540 0.01410 0.02680 -0.00070 0.00710 0.00110
As3 0.01770 0.01770 0.01880 -0.00100 0.00250 -0.00250
As4 0.01640 0.01690 0.02390 0.00500 0.00130 0.00260
SeX1 0.02410 0.01490 0.02520 0.00390 0.00900 -0.00210
SeX2 0.02120 0.01580 0.02300 -0.00130 0.00590 0.00490
SeX3 0.02610 0.01420 0.02760 0.00210 0.00920 0.00630
SeX4 0.02310 0.02010 0.02880 0.00580 0.00910 -0.00470

loop_
_atom_site_label
_atom_site_fract_x
_atom_site_fract_y
_atom_site_fract_z
_atom_site_U_iso_or_equiv
As1 0.11456 -0.01825 0.75567 0.01945
As2 0.42726 0.14032 0.86337 0.01854
As3 0.32530 0.13090 0.17529 0.01867
As4 0.03674 0.16021 0.70268 0.02001
SeX1 0.34852 -0.00987 0.69361 0.02099
SeX2 0.21314 -0.02497 0.12321 0.02011
SeX3 0.24166 0.23217 0.62723 0.02233
SeX4 0.10206 0.21790 0.05025 0.02365

loop_
_cod_related_entry_id
_cod_related_entry_database
_cod_related_entry_code
1 AMCSD 0004894
